data_7705646
loop_
_publ_author_name
'Ghosh, Subrata'
'Bagchi, Sukanya'
'Das, Mayurika'
'Kamilya, Sujit'
'Mondal, Abhishake'

_publ_section_title
;
 Stepwise spin-state switching in a manganese(III) complex.
;
_journal_issue 42
_journal_name_full 'Dalton transactions (Cambridge, England : 2003)'
_journal_page_first 14776
_journal_page_last 14780
_journal_paper_doi 10.1039/d0dt02746d
_journal_volume 49
_journal_year 2020
_chemical_formula_moiety 'C22 H26 Cl2 Mn N4 O2, C24 H20 B'
_chemical_formula_sum 'C46 H46 B Cl2 Mn N4 O2'
_chemical_formula_weight 823.52
_space_group_crystal_system monoclinic
_space_group_IT_number 14
_space_group_name_Hall '-P 2yn'
_space_group_name_H-M_alt 'P 1 21/n 1'
_atom_sites_solution_hydrogens mixed
_audit_creation_date 2020-09-29
_audit_creation_method
;
Olex2 1.3
(compiled 2020.07.31 svn.rc2a77460 for OlexSys, GUI svn.r6145)
;
_audit_update_record
;
2020-09-29 deposited with the CCDC.	2020-10-07 downloaded from the CCDC.
;
_cell_angle_alpha 90
_cell_angle_beta 116.203(3)
_cell_angle_gamma 90
_cell_formula_units_Z 4
_cell_length_a 14.3566(10)
_cell_length_b 21.8039(15)
_cell_length_c 14.4656(11)
_cell_measurement_reflns_used 6633
_cell_measurement_temperature 240(2)
_cell_measurement_theta_max 30.663
_cell_measurement_theta_min 1.664
_cell_volume 4062.8(5)
_computing_cell_refinement 'Bruker SAINT'
_computing_data_collection 'Bruker APEX2'
_computing_data_reduction 'Bruker SAINT'
_computing_molecular_graphics 'Olex2 1.3 (Dolomanov et al., 2009)'
_computing_publication_material 'Olex2 1.3 (Dolomanov et al., 2009)'
_computing_structure_refinement 'SHELXL 2018/3 (Sheldrick, 2015)'
_computing_structure_solution 'SHELXT 2014/5 (Sheldrick, 2014)'
_diffrn_ambient_temperature 240(2)
_diffrn_measured_fraction_theta_full 1.000
_diffrn_measured_fraction_theta_max 1.000
_diffrn_measurement_device_type 'Bruker APEX-II CCD'
_diffrn_measurement_method '\f and \w scans'
_diffrn_radiation_type MoK\a
_diffrn_radiation_wavelength 0.71073
_diffrn_reflns_av_R_equivalents 0.1284
_diffrn_reflns_av_unetI/netI 0.0614
_diffrn_reflns_Laue_measured_fraction_full 1.000
_diffrn_reflns_Laue_measured_fraction_max 1.000
_diffrn_reflns_limit_h_max 17
_diffrn_reflns_limit_h_min -17
_diffrn_reflns_limit_k_max 25
_diffrn_reflns_limit_k_min -25
_diffrn_reflns_limit_l_max 17
_diffrn_reflns_limit_l_min -17
_diffrn_reflns_number 98532
_diffrn_reflns_point_group_measured_fraction_full 1.000
_diffrn_reflns_point_group_measured_fraction_max 1.000
_diffrn_reflns_theta_full 24.999
_diffrn_reflns_theta_max 24.999
_diffrn_reflns_theta_min 1.664
_diffrn_source 'sealed tube'
_exptl_absorpt_coefficient_mu 0.501
_exptl_absorpt_correction_T_max 0.7461
_exptl_absorpt_correction_T_min 0.6515
_exptl_absorpt_correction_type multi-scan
_exptl_absorpt_process_details
;
 SADABS 2016/2: Krause, L., Herbst-Irmer, R., Sheldrick G.M. & Stalke D.,
 J. Appl. Cryst. 48 (2015) 3-10
;
_exptl_crystal_colour brown
_exptl_crystal_density_diffrn 1.346
_exptl_crystal_description parallelepiped
_exptl_crystal_F_000 1720
_exptl_crystal_size_max 0.42
_exptl_crystal_size_mid 0.18
_exptl_crystal_size_min 0.13
_refine_diff_density_max 0.237
_refine_diff_density_min -0.329
_refine_diff_density_rms 0.050
_refine_ls_extinction_method none
_refine_ls_goodness_of_fit_ref 1.014
_refine_ls_hydrogen_treatment mixed
_refine_ls_matrix_type full
_refine_ls_number_parameters 738
_refine_ls_number_reflns 7143
_refine_ls_number_restraints 423
_refine_ls_restrained_S_all 0.998
_refine_ls_R_factor_all 0.0840
_refine_ls_R_factor_gt 0.0456
_refine_ls_shift/su_max 0.019
_refine_ls_shift/su_mean 0.001
_refine_ls_structure_factor_coef Fsqd
_refine_ls_weighting_details 'w=1/[\s^2^(Fo^2^)+(0.0266P)^2^+3.6098P] where P=(Fo^2^+2Fc^2^)/3'
_refine_ls_weighting_scheme calc
_refine_ls_wR_factor_gt 0.0940
_refine_ls_wR_factor_ref 0.1148
_reflns_Friedel_coverage 0.000
_reflns_number_gt 4763
_reflns_number_total 7143
_reflns_threshold_expression 'I > 2\s(I)'
_cod_data_source_file d0dt02746d2.cif
_cod_data_source_block 240K
_cod_depositor_comments 'Adding full bibliography for 7705644--7705646.cif.'
_cod_database_code 7705646
_shelx_shelxl_version_number 2018/3
_shelx_space_group_comment
;
The symmetry employed for this shelxl refinement is uniquely defined
by the following loop, which should always be used as a source of
symmetry information in preference to the above space-group names.
They are only intended as comments.
;
_shelx_estimated_absorpt_t_max 0.913
_shelx_estimated_absorpt_t_min 0.670
_olex2_refinement_description
;
1. Fixed Uiso
 At 1.2 times of:
  All C(H) groups, All C(H,H) groups
2. Uiso/Uaniso restraints and constraints
C29: within 2A with sigma of 0.001 and sigma for terminal atoms of 0.002 within
2A
Uanis(C26B) \\sim Ueq, Uanis(C27B) \\sim Ueq, Uanis(C28B) \\sim Ueq,
Uanis(C30B) \\sim Ueq, Uanis(C33B) \\sim Ueq: with sigma of 0.001 and sigma for
terminal atoms of 0.002
Uanis(C26A) \\sim Ueq, Uanis(C27A) \\sim Ueq, Uanis(C28A) \\sim Ueq: with sigma
of 0.01 and sigma for terminal atoms of 0.02
Uanis(C23B) \\sim Ueq, Uanis(C40B) \\sim Ueq: with sigma of 0.01 and sigma for
terminal atoms of 0.02
3. Rigid body (RIGU) restrains
 C30B, B1B, C35B, C23B, C41B, C34B, C40B, C36B, C24B, C28B, C42B, C46B, C31B,
 C33B, C39B, C37B, C25B, C27B, C43B, C45B, C32B, C38B, C26B, C44B
 with sigma for 1-2 distances of 0.001 and sigma for 1-3 distances of 0.001
 C23A, C31A, C30A, C32A, C29, C33A, C34A, B1A, C35A, C41A, C40A, C36A, C24A,
 C28A, C42A, C46A, C39A, C37A, C25A, C27A, C43A, C45A, C38A, C26A, C44A
 with sigma for 1-2 distances of 0.001 and sigma for 1-3 distances of 0.001
4. Others
 Sof(B1B)=Sof(C31B)=Sof(H31B)=Sof(C30B)=Sof(H30B)=Sof(C32B)=Sof(H32B)=
 Sof(C33B)=Sof(H33B)=Sof(C34B)=Sof(H34B)=Sof(C35B)=Sof(C23B)=Sof(C41B)=
 Sof(C40B)=Sof(H40B)=Sof(C36B)=Sof(H36B)=Sof(C24B)=Sof(H24B)=Sof(C28B)=
 Sof(H28B)=Sof(C42B)=Sof(H42B)=Sof(C46B)=Sof(H46B)=Sof(C39B)=Sof(H39B)=
 Sof(C37B)=Sof(H37B)=Sof(C25B)=Sof(H25B)=Sof(C27B)=Sof(H27B)=Sof(C43B)=
 Sof(H43B)=Sof(C45B)=Sof(H45B)=Sof(C38B)=Sof(H38B)=Sof(C26B)=Sof(H26B)=
 Sof(C44B)=Sof(H44B)=1-FVAR(1)
 Sof(C31A)=Sof(H31A)=Sof(C30A)=Sof(H30A)=Sof(C32A)=Sof(H32A)=Sof(C34A)=
 Sof(H34A)=Sof(C35A)=Sof(C40A)=Sof(H40A)=Sof(C33A)=Sof(H33A)=Sof(C24A)=
 Sof(H24A)=Sof(C37A)=Sof(H37A)=Sof(C36A)=Sof(H36A)=Sof(C23A)=Sof(C25A)=
 Sof(H25A)=Sof(C39A)=Sof(H39A)=Sof(C38A)=Sof(H38A)=Sof(B1A)=Sof(C28A)=Sof(H28A)=
 Sof(C26A)=Sof(H26A)=Sof(C41A)=Sof(C42A)=Sof(H42A)=Sof(C43A)=Sof(H43A)=
 Sof(C44A)=Sof(H44A)=Sof(C45A)=Sof(H45A)=Sof(C46A)=Sof(H46A)=Sof(C27A)=
 Sof(H27A)=FVAR(1)
5.a Secondary CH2 refined with riding coordinates:
 C5(H5A,H5B), C4(H4A,H4B), C14(H14A,H14B), C3(H3A,H3B), C15(H15A,H15B), C2(H2A,
 H2B), C1(H1A,H1B), C13(H13A,H13B)
5.b Aromatic/amide H refined with riding coordinates:
 C31A(H31A), C8(H8), C10(H10), C30A(H30A), C11(H11), C32A(H32A), C34A(H34A),
 C40A(H40A), C18(H18), C21(H21), C33A(H33A), C24A(H24A), C20(H20), C37A(H37A),
 C36A(H36A), C25A(H25A), C39A(H39A), C38A(H38A), C28A(H28A), C26A(H26A),
 C42A(H42A), C43A(H43A), C44A(H44A), C45A(H45A), C46A(H46A), C27A(H27A),
 C31B(H31B), C30B(H30B), C32B(H32B), C33B(H33B), C34B(H34B), C40B(H40B),
 C36B(H36B), C24B(H24B), C28B(H28B), C42B(H42B), C46B(H46B), C39B(H39B),
 C37B(H37B), C25B(H25B), C27B(H27B), C43B(H43B), C45B(H45B), C38B(H38B),
 C26B(H26B), C44B(H44B)
;
_olex2_submission_special_instructions 'No special instructions were received'

loop_
_space_group_symop_operation_xyz
'x, y, z'
'-x+1/2, y+1/2, -z+1/2'
'-x, -y, -z'
'x-1/2, -y-1/2, z-1/2'

loop_
_atom_site_label
_atom_site_type_symbol
_atom_site_fract_x
_atom_site_fract_y
_atom_site_fract_z
_atom_site_U_iso_or_equiv
_atom_site_adp_type
_atom_site_occupancy
_atom_site_site_symmetry_order
_atom_site_calc_flag
_atom_site_refinement_flags_posn
_atom_site_refinement_flags_adp
_atom_site_refinement_flags_occupancy
_atom_site_disorder_assembly
_atom_site_disorder_group
Mn1 Mn 0.16445(3) 0.18273(2) 0.35408(4) 0.03613(14) Uani 1 1 d . . . . .
Cl2 Cl 0.56317(8) 0.02113(5) 0.77083(9) 0.0775(3) Uani 1 1 d . . . . .
Cl1 Cl -0.32186(8) 0.03382(5) 0.23562(10) 0.0774(4) Uani 1 1 d . . . . .
O2 O 0.30813(15) 0.17247(10) 0.41514(16) 0.0426(5) Uani 1 1 d . . . . .
O1 O 0.02246(15) 0.19616(9) 0.29469(17) 0.0408(5) Uani 1 1 d . . . . .
N1 N 0.1759(2) 0.28192(12) 0.3596(2) 0.0432(7) Uani 1 1 d . . . . .
N3 N 0.13495(19) 0.09289(12) 0.3058(2) 0.0396(6) Uani 1 1 d . . . . .
N4 N 0.1774(2) 0.18874(12) 0.5038(2) 0.0453(7) Uani 1 1 d . . . . .
N2 N 0.1745(2) 0.19828(13) 0.2100(2) 0.0433(7) Uani 1 1 d . . . . .
C7 C -0.0408(2) 0.09344(14) 0.2861(2) 0.0367(7) Uani 1 1 d . . . . .
C17 C 0.3357(2) 0.12974(14) 0.5781(3) 0.0410(8) Uani 1 1 d . . . . .
C22 C 0.3627(2) 0.13798(14) 0.4972(3) 0.0412(8) Uani 1 1 d . . . . .
C9 C -0.2171(3) 0.08093(15) 0.2574(3) 0.0472(9) Uani 1 1 d . . . . .
C31A C -0.0807(12) 0.1817(4) 1.0193(11) 0.041(2) Uani 0.645(8) 1 d . . P A 1
H31A H -0.090647 0.214815 1.054482 0.049 Uiso 0.645(8) 1 calc R U P A 1
C8 C -0.1260(3) 0.05569(15) 0.2685(3) 0.0448(8) Uani 1 1 d . . . . .
H8 H -0.120331 0.013394 0.264351 0.054 Uiso 1 1 calc R U . . .
C12 C -0.0514(2) 0.15714(14) 0.2884(2) 0.0344(7) Uani 1 1 d . . . . .
C10 C -0.2279(2) 0.14370(15) 0.2624(3) 0.0451(8) Uani 1 1 d . . . . .
H10 H -0.290131 0.160417 0.255783 0.054 Uiso 1 1 calc R U . . .
C30A C -0.034(2) 0.1903(9) 0.9590(19) 0.041(2) Uani 0.645(8) 1 d . . P A 1
H30A H -0.012124 0.229839 0.954942 0.049 Uiso 0.645(8) 1 calc R U P A 1
C11 C -0.1458(2) 0.18079(15) 0.2771(3) 0.0431(8) Uani 1 1 d . . . . .
H11 H -0.153234 0.223041 0.279594 0.052 Uiso 1 1 calc R U . . .
C6 C 0.0497(3) 0.06505(16) 0.2861(3) 0.0420(8) Uani 1 1 d . . . . .
C32A C -0.1146(10) 0.1241(4) 1.0305(8) 0.041(2) Uani 0.645(8) 1 d . . P A 1
H32A H -0.145692 0.117831 1.074079 0.050 Uiso 0.645(8) 1 calc R U P A 1
C5 C 0.2084(2) 0.06168(16) 0.2754(3) 0.0470(8) Uani 1 1 d . . . . .
H5A H 0.192647 0.018216 0.266150 0.056 Uiso 1 1 calc R U . . .
H5B H 0.278673 0.066446 0.329337 0.056 Uiso 1 1 calc R U . . .
C29 C -0.0151(3) 0.14348(14) 0.8992(2) 0.0412(7) Uani 1 1 d . . . . .
C34A C -0.0546(15) 0.0865(8) 0.9106(16) 0.042(2) Uani 0.645(8) 1 d . . P A 1
H34A H -0.049266 0.053538 0.872425 0.051 Uiso 0.645(8) 1 calc R U P A 1
C35A C -0.0287(11) 0.1157(8) 0.7108(12) 0.042(2) Uani 0.645(8) 1 d . . P A 1
C4 C 0.2005(3) 0.08890(16) 0.1763(3) 0.0493(9) Uani 1 1 d . . . . .
H4A H 0.128517 0.086990 0.125192 0.059 Uiso 1 1 calc R U . . .
H4B H 0.240499 0.063614 0.151741 0.059 Uiso 1 1 calc R U . . .
C40A C 0.0282(12) 0.0956(10) 0.6564(15) 0.051(3) Uani 0.645(8) 1 d . . P A 1
H40A H 0.099115 0.103012 0.683262 0.062 Uiso 0.645(8) 1 calc R U P A 1
C18 C 0.3993(3) 0.09367(15) 0.6627(3) 0.0505(9) Uani 1 1 d . . . . .
H18 H 0.382806 0.088805 0.717678 0.061 Uiso 1 1 calc R U . . .
C14 C 0.1326(3) 0.29645(16) 0.5076(3) 0.0559(10) Uani 1 1 d . . . . .
H14A H 0.092981 0.323306 0.530378 0.067 Uiso 1 1 calc R U . . .
H14B H 0.205535 0.303680 0.552291 0.067 Uiso 1 1 calc R U . . .
C21 C 0.4522(2) 0.10931(16) 0.5032(3) 0.0512(9) Uani 1 1 d . . . . .
H21 H 0.471411 0.114616 0.450210 0.061 Uiso 1 1 calc R U . . .
C33A C -0.1012(8) 0.0766(5) 0.9758(8) 0.0492(19) Uani 0.645(8) 1 d . . P A 1
H33A H -0.123309 0.037424 0.982222 0.059 Uiso 0.645(8) 1 calc R U P A 1
C3 C 0.2374(3) 0.15439(16) 0.1835(3) 0.0494(9) Uani 1 1 d . . . . .
H3A H 0.308952 0.156818 0.235279 0.059 Uiso 1 1 calc R U . . .
H3B H 0.235342 0.166138 0.117932 0.059 Uiso 1 1 calc R U . . .
C15 C 0.1077(3) 0.23076(16) 0.5226(3) 0.0534(9) Uani 1 1 d . . . . .
H15A H 0.115868 0.225306 0.592275 0.064 Uiso 1 1 calc R U . . .
H15B H 0.036260 0.221605 0.475284 0.064 Uiso 1 1 calc R U . . .
C19 C 0.4847(3) 0.06583(15) 0.6650(3) 0.0513(9) Uani 1 1 d . . . . .
C2 C 0.2100(3) 0.26205(16) 0.2119(3) 0.0516(9) Uani 1 1 d . . . . .
H2A H 0.195004 0.275060 0.142608 0.062 Uiso 1 1 calc R U . . .
H2B H 0.284453 0.264456 0.253960 0.062 Uiso 1 1 calc R U . . .
C16 C 0.2501(3) 0.16285(16) 0.5819(3) 0.0471(8) Uani 1 1 d . . . . .
C24A C 0.1967(9) 0.0809(6) 0.9317(13) 0.046(3) Uani 0.645(8) 1 d . . P A 1
H24A H 0.151347 0.057206 0.946801 0.055 Uiso 0.645(8) 1 calc R U P A 1
C1 C 0.1557(3) 0.30332(16) 0.2553(3) 0.0517(9) Uani 1 1 d . . . . .
H1A H 0.180557 0.345030 0.258940 0.062 Uiso 1 1 calc R U . . .
H1B H 0.081589 0.302982 0.210768 0.062 Uiso 1 1 calc R U . . .
C20 C 0.5119(3) 0.07357(16) 0.5859(3) 0.0553(10) Uani 1 1 d . . . . .
H20 H 0.570915 0.054465 0.588539 0.066 Uiso 1 1 calc R U . . .
C13 C 0.1114(3) 0.31481(15) 0.3995(3) 0.0490(9) Uani 1 1 d . . . . .
H13A H 0.038864 0.307197 0.353943 0.059 Uiso 1 1 calc R U . . .
H13B H 0.123583 0.358507 0.398329 0.059 Uiso 1 1 calc R U . . .
C37A C -0.1817(9) 0.0667(5) 0.5776(8) 0.061(2) Uani 0.645(8) 1 d . . P A 1
H37A H -0.251620 0.056690 0.552007 0.073 Uiso 0.645(8) 1 calc R U P A 1
C36A C -0.1325(9) 0.0982(6) 0.6702(10) 0.049(2) Uani 0.645(8) 1 d . . P A 1
H36A H -0.170262 0.107871 0.706423 0.059 Uiso 0.645(8) 1 calc R U P A 1
C23A C 0.1586(10) 0.1367(5) 0.8773(13) 0.044(2) Uani 0.645(8) 1 d . . P A 1
C25A C 0.2988(7) 0.0593(5) 0.9642(11) 0.061(2) Uani 0.645(8) 1 d . . P A 1
H25A H 0.319393 0.021875 0.997905 0.073 Uiso 0.645(8) 1 calc R U P A 1
C39A C -0.0221(10) 0.0657(9) 0.5649(10) 0.065(3) Uani 0.645(8) 1 d . . P A 1
H39A H 0.015249 0.055070 0.528674 0.078 Uiso 0.645(8) 1 calc R U P A 1
C38A C -0.1264(9) 0.0502(5) 0.5234(9) 0.065(2) Uani 0.645(8) 1 d . . P A 1
H38A H -0.158286 0.029320 0.461083 0.079 Uiso 0.645(8) 1 calc R U P A 1
B1A B 0.0343(12) 0.1551(9) 0.8175(12) 0.0454(13) Uani 0.645(8) 1 d . . P A 1
C28A C 0.2348(9) 0.1694(4) 0.8627(10) 0.073(3) Uani 0.645(8) 1 d . U P A 1
H28A H 0.216486 0.206264 0.826640 0.088 Uiso 0.645(8) 1 calc R U P A 1
C26A C 0.3670(7) 0.0947(5) 0.9450(8) 0.075(2) Uani 0.645(8) 1 d . U P A 1
H26A H 0.434281 0.081133 0.963082 0.090 Uiso 0.645(8) 1 calc R U P A 1
C41A C 0.0192(6) 0.2278(4) 0.7819(7) 0.0471(16) Uani 0.645(8) 1 d . . P A 1
C42A C 0.0718(7) 0.2756(3) 0.8491(7) 0.0611(17) Uani 0.645(8) 1 d . . P A 1
H42A H 0.117012 0.265863 0.916905 0.073 Uiso 0.645(8) 1 calc R U P A 1
C43A C 0.0600(11) 0.3367(4) 0.8198(12) 0.074(2) Uani 0.645(8) 1 d . . P A 1
H43A H 0.094013 0.367009 0.868358 0.089 Uiso 0.645(8) 1 calc R U P A 1
C44A C -0.0024(7) 0.3529(4) 0.7182(9) 0.074(2) Uani 0.645(8) 1 d . . P A 1
H44A H -0.009178 0.393708 0.697428 0.089 Uiso 0.645(8) 1 calc R U P A 1
C45A C -0.0536(5) 0.3075(3) 0.6495(7) 0.0666(19) Uani 0.645(8) 1 d . . P A 1
H45A H -0.096217 0.317502 0.581159 0.080 Uiso 0.645(8) 1 calc R U P A 1
C46A C -0.0430(6) 0.2465(3) 0.6804(6) 0.0506(15) Uani 0.645(8) 1 d . . P A 1
H46A H -0.078729 0.216698 0.631502 0.061 Uiso 0.645(8) 1 calc R U P A 1
C27A C 0.3348(8) 0.1496(4) 0.8993(10) 0.093(3) Uani 0.645(8) 1 d . U P A 1
H27A H 0.383085 0.175229 0.892438 0.111 Uiso 0.645(8) 1 calc R U P A 1
H6 H 0.043(2) 0.0225(15) 0.261(2) 0.046(9) Uiso 1 1 d . . . . .
H2 H 0.118(3) 0.1972(15) 0.169(3) 0.041(10) Uiso 1 1 d . . . . .
H16 H 0.251(2) 0.1668(14) 0.649(3) 0.047(9) Uiso 1 1 d . . . . .
H1 H 0.241(2) 0.2873(14) 0.400(2) 0.038(9) Uiso 1 1 d . . . . .
B1B B 0.047(2) 0.1572(17) 0.830(2) 0.046(2) Uani 0.355(8) 1 d . . P A 2
C31B C -0.083(2) 0.1676(9) 1.022(2) 0.039(4) Uani 0.355(8) 1 d . . P A 2
H31B H -0.092488 0.196481 1.064698 0.047 Uiso 0.355(8) 1 calc R U P A 2
C30B C -0.035(4) 0.1852(16) 0.953(3) 0.037(4) Uani 0.355(8) 1 d . U P A 2
H30B H -0.018677 0.226082 0.948288 0.044 Uiso 0.355(8) 1 calc R U P A 2
C32B C -0.1145(18) 0.1078(7) 1.0212(18) 0.039(4) Uani 0.355(8) 1 d . . P A 2
H32B H -0.150100 0.096302 1.058789 0.047 Uiso 0.355(8) 1 calc R U P A 2
C33B C -0.0921(14) 0.0653(8) 0.9639(14) 0.038(4) Uani 0.355(8) 1 d . U P A 2
H33B H -0.114920 0.025133 0.960964 0.045 Uiso 0.355(8) 1 calc R U P A 2
C34B C -0.037(3) 0.0813(16) 0.911(3) 0.047(5) Uani 0.355(8) 1 d . . P A 2
H34B H -0.012715 0.050665 0.882254 0.057 Uiso 0.355(8) 1 calc R U P A 2
C35B C -0.016(2) 0.1207(16) 0.721(2) 0.050(4) Uani 0.355(8) 1 d . . P A 2
C23B C 0.1611(19) 0.1249(11) 0.867(3) 0.043(3) Uani 0.355(8) 1 d . U P A 2
C41B C 0.0571(12) 0.2296(7) 0.8163(12) 0.048(3) Uani 0.355(8) 1 d . . P A 2
C40B C 0.013(2) 0.1050(18) 0.648(3) 0.046(4) Uani 0.355(8) 1 d . U P A 2
H40B H 0.082555 0.112531 0.664179 0.056 Uiso 0.355(8) 1 calc R U P A 2
C36B C -0.1237(18) 0.1162(11) 0.6798(18) 0.053(5) Uani 0.355(8) 1 d . . P A 2
H36B H -0.155347 0.131357 0.718965 0.064 Uiso 0.355(8) 1 calc R U P A 2
C24B C 0.1798(18) 0.0701(12) 0.912(3) 0.048(5) Uani 0.355(8) 1 d . . P A 2
H24B H 0.124910 0.047724 0.912991 0.057 Uiso 0.355(8) 1 calc R U P A 2
C28B C 0.2417(17) 0.1527(9) 0.8552(18) 0.058(3) Uani 0.355(8) 1 d . U P A 2
H28B H 0.228792 0.190572 0.822454 0.070 Uiso 0.355(8) 1 calc R U P A 2
C42B C 0.1281(12) 0.2629(5) 0.9050(12) 0.058(3) Uani 0.355(8) 1 d . . P A 2
H42B H 0.172625 0.241303 0.963328 0.070 Uiso 0.355(8) 1 calc R U P A 2
C46B C -0.0055(12) 0.2636(6) 0.7346(14) 0.060(3) Uani 0.355(8) 1 d . . P A 2
H46B H -0.051416 0.243373 0.675339 0.072 Uiso 0.355(8) 1 calc R U P A 2
C39B C -0.0450(17) 0.0788(16) 0.5495(18) 0.063(6) Uani 0.355(8) 1 d . . P A 2
H39B H -0.015157 0.067686 0.506513 0.076 Uiso 0.355(8) 1 calc R U P A 2
C37B C -0.1862(17) 0.0908(9) 0.5858(17) 0.071(5) Uani 0.355(8) 1 d . . P A 2
H37B H -0.257150 0.087342 0.565586 0.085 Uiso 0.355(8) 1 calc R U P A 2
C25B C 0.2749(14) 0.0466(10) 0.957(2) 0.059(4) Uani 0.355(8) 1 d . . P A 2
H25B H 0.285355 0.010787 0.995413 0.070 Uiso 0.355(8) 1 calc R U P A 2
C27B C 0.3419(13) 0.1279(8) 0.8896(15) 0.060(3) Uani 0.355(8) 1 d . U P A 2
H27B H 0.392520 0.145696 0.874559 0.072 Uiso 0.355(8) 1 calc R U P A 2
C43B C 0.1318(13) 0.3266(5) 0.9058(14) 0.075(4) Uani 0.355(8) 1 d . . P A 2
H43B H 0.178141 0.348139 0.963132 0.090 Uiso 0.355(8) 1 calc R U P A 2
C45B C -0.0049(18) 0.3292(7) 0.734(2) 0.080(4) Uani 0.355(8) 1 d . . P A 2
H45B H -0.051144 0.351252 0.677365 0.096 Uiso 0.355(8) 1 calc R U P A 2
C38B C -0.1470(16) 0.0710(11) 0.5224(19) 0.077(6) Uani 0.355(8) 1 d . . P A 2
H38B H -0.189716 0.052007 0.460442 0.093 Uiso 0.355(8) 1 calc R U P A 2
C26B C 0.3597(16) 0.0728(7) 0.9498(13) 0.061(3) Uani 0.355(8) 1 d . U P A 2
H26B H 0.425445 0.055357 0.982517 0.073 Uiso 0.355(8) 1 calc R U P A 2
C44B C 0.062(2) 0.3570(7) 0.816(2) 0.080(5) Uani 0.355(8) 1 d . . P A 2
H44B H 0.064257 0.399615 0.814651 0.096 Uiso 0.355(8) 1 calc R U P A 2

loop_
_atom_site_aniso_label
_atom_site_aniso_U_11
_atom_site_aniso_U_22
_atom_site_aniso_U_33
_atom_site_aniso_U_23
_atom_site_aniso_U_13
_atom_site_aniso_U_12
Mn1 0.0315(2) 0.0381(3) 0.0390(3) -0.0009(2) 0.0157(2) -0.0004(2)
Cl2 0.0637(6) 0.0569(6) 0.0912(9) 0.0300(6) 0.0155(6) 0.0128(5)
Cl1 0.0622(6) 0.0587(6) 0.1315(11) -0.0255(6) 0.0611(7) -0.0247(5)
O2 0.0328(11) 0.0544(14) 0.0407(13) 0.0053(11) 0.0162(10) 0.0029(10)
O1 0.0326(11) 0.0352(12) 0.0524(14) 0.0015(10) 0.0167(10) -0.0015(9)
N1 0.0326(15) 0.0463(17) 0.0478(18) -0.0008(14) 0.0151(14) -0.0024(13)
N3 0.0364(15) 0.0428(15) 0.0421(16) 0.0012(13) 0.0195(13) 0.0052(12)
N4 0.0434(16) 0.0486(17) 0.0503(18) 0.0083(14) 0.0266(15) 0.0062(13)
N2 0.0323(16) 0.0520(18) 0.0420(18) -0.0011(14) 0.0132(15) -0.0002(13)
C7 0.0384(17) 0.0380(18) 0.0367(19) -0.0020(14) 0.0195(15) -0.0026(14)
C17 0.0364(17) 0.0395(18) 0.047(2) 0.0013(15) 0.0183(16) -0.0036(14)
C22 0.0344(17) 0.0395(18) 0.047(2) -0.0046(16) 0.0151(16) -0.0050(14)
C9 0.0442(19) 0.048(2) 0.059(2) -0.0070(17) 0.0319(18) -0.0117(16)
C31A 0.042(5) 0.045(4) 0.034(4) 0.007(3) 0.015(4) 0.006(4)
C8 0.054(2) 0.0356(18) 0.054(2) -0.0047(16) 0.0315(18) -0.0047(15)
C12 0.0311(16) 0.0381(17) 0.0333(18) -0.0001(14) 0.0136(14) -0.0031(13)
C10 0.0365(18) 0.049(2) 0.055(2) -0.0030(17) 0.0252(17) -0.0018(15)
C30A 0.046(4) 0.041(3) 0.036(4) -0.002(3) 0.018(3) -0.003(3)
C11 0.0398(18) 0.0380(18) 0.054(2) 0.0008(16) 0.0226(16) 0.0023(15)
C6 0.0442(19) 0.0375(19) 0.046(2) -0.0002(16) 0.0219(17) 0.0018(15)
C32A 0.043(4) 0.047(4) 0.035(4) 0.009(3) 0.017(4) 0.007(3)
C5 0.0366(18) 0.049(2) 0.057(2) -0.0048(17) 0.0222(17) 0.0036(15)
C29 0.0489(19) 0.0391(17) 0.0366(17) 0.0010(13) 0.0199(15) -0.0014(14)
C34A 0.052(7) 0.037(3) 0.042(4) 0.003(3) 0.024(5) 0.002(3)
C35A 0.055(3) 0.037(4) 0.037(3) 0.007(3) 0.022(3) 0.011(3)
C4 0.047(2) 0.056(2) 0.048(2) -0.0093(17) 0.0244(18) 0.0052(17)
C40A 0.070(4) 0.045(7) 0.049(5) 0.004(5) 0.035(4) 0.014(4)
C18 0.052(2) 0.048(2) 0.051(2) 0.0100(17) 0.0213(18) -0.0018(17)
C14 0.055(2) 0.058(2) 0.058(3) -0.0086(19) 0.027(2) 0.0094(18)
C21 0.0354(18) 0.065(2) 0.052(2) -0.0035(19) 0.0178(17) 0.0028(17)
C33A 0.064(5) 0.044(4) 0.051(4) 0.006(3) 0.035(3) 0.001(3)
C3 0.0425(19) 0.066(2) 0.045(2) 0.0006(18) 0.0244(17) 0.0031(17)
C15 0.050(2) 0.066(2) 0.051(2) 0.0041(19) 0.0282(19) 0.0166(18)
C19 0.046(2) 0.0350(19) 0.058(2) 0.0078(17) 0.0095(18) 0.0030(15)
C2 0.050(2) 0.055(2) 0.050(2) 0.0060(18) 0.0222(18) -0.0057(17)
C16 0.046(2) 0.051(2) 0.047(2) 0.0046(17) 0.0234(19) -0.0011(16)
C24A 0.056(4) 0.046(5) 0.037(6) -0.009(5) 0.021(4) -0.008(3)
C1 0.053(2) 0.047(2) 0.052(2) 0.0099(17) 0.0203(18) -0.0016(16)
C20 0.0367(19) 0.051(2) 0.072(3) -0.001(2) 0.0175(19) 0.0099(16)
C13 0.048(2) 0.0373(18) 0.060(2) -0.0040(17) 0.0225(18) 0.0009(15)
C37A 0.072(4) 0.059(6) 0.044(4) -0.005(3) 0.017(3) 0.003(4)
C36A 0.057(3) 0.048(6) 0.041(4) 0.002(3) 0.020(3) 0.006(3)
C23A 0.060(2) 0.046(5) 0.033(4) -0.007(4) 0.027(2) -0.004(2)
C25A 0.056(4) 0.066(5) 0.057(5) 0.002(4) 0.022(4) -0.001(3)
C39A 0.088(5) 0.064(7) 0.048(4) -0.001(5) 0.035(4) 0.019(5)
C38A 0.091(5) 0.059(6) 0.041(3) -0.001(3) 0.025(3) 0.012(4)
B1A 0.060(3) 0.040(3) 0.044(3) 0.001(2) 0.030(2) -0.001(2)
C28A 0.062(3) 0.069(5) 0.092(6) 0.021(5) 0.037(3) -0.004(3)
C26A 0.052(3) 0.077(4) 0.087(5) 0.013(4) 0.022(3) -0.006(3)
C41A 0.054(4) 0.040(2) 0.064(3) 0.0023(19) 0.041(3) -0.001(2)
C42A 0.076(5) 0.046(3) 0.083(4) -0.010(3) 0.054(3) -0.011(3)
C43A 0.082(5) 0.044(3) 0.129(5) -0.003(4) 0.076(4) -0.010(4)
C44A 0.077(5) 0.046(3) 0.137(6) 0.014(3) 0.082(4) 0.008(3)
C45A 0.070(4) 0.045(3) 0.111(5) 0.028(3) 0.064(4) 0.019(2)
C46A 0.061(4) 0.040(3) 0.069(3) 0.013(2) 0.046(3) 0.011(2)
C27A 0.066(3) 0.079(5) 0.134(7) 0.027(5) 0.045(4) 0.000(3)
B1B 0.059(4) 0.040(4) 0.046(5) -0.002(3) 0.030(4) -0.005(3)
C31B 0.042(8) 0.038(5) 0.038(7) -0.004(5) 0.019(7) -0.006(6)
C30B 0.037(5) 0.037(5) 0.037(5) 0.0003(10) 0.016(2) -0.0003(10)
C32B 0.041(7) 0.037(4) 0.042(7) -0.003(4) 0.020(6) -0.006(5)
C33B 0.038(4) 0.038(4) 0.038(4) 0.0000(10) 0.0167(18) -0.0002(10)
C34B 0.049(11) 0.053(9) 0.047(9) 0.000(7) 0.027(9) -0.003(8)
C35B 0.062(5) 0.046(9) 0.040(5) 0.003(6) 0.022(3) 0.002(5)
C23B 0.061(3) 0.039(5) 0.035(6) -0.021(4) 0.025(3) -0.004(3)
C41B 0.060(7) 0.040(4) 0.073(6) -0.002(3) 0.055(5) 0.002(3)
C40B 0.060(6) 0.041(9) 0.035(5) 0.011(5) 0.018(4) 0.011(5)
C36B 0.062(5) 0.051(13) 0.045(6) -0.005(6) 0.022(4) 0.000(5)
C24B 0.057(4) 0.042(6) 0.039(11) -0.017(7) 0.016(6) -0.008(4)
C28B 0.058(3) 0.058(3) 0.058(3) -0.0002(10) 0.0259(14) -0.0005(10)
C42B 0.077(7) 0.032(4) 0.087(7) -0.007(4) 0.056(5) -0.007(4)
C46B 0.069(7) 0.046(5) 0.090(7) 0.014(5) 0.057(6) 0.004(4)
C39B 0.074(7) 0.073(14) 0.035(5) 0.004(7) 0.017(5) 0.013(8)
C37B 0.070(6) 0.081(14) 0.053(6) -0.020(8) 0.018(4) 0.001(7)
C25B 0.059(4) 0.060(7) 0.054(9) -0.002(6) 0.022(5) -0.002(4)
C27B 0.060(3) 0.060(3) 0.061(3) -0.0004(10) 0.0268(14) 0.0002(10)
C43B 0.107(8) 0.031(4) 0.130(9) -0.007(4) 0.092(7) -0.008(4)
C45B 0.097(9) 0.044(5) 0.141(10) 0.021(5) 0.091(8) 0.010(5)
C38B 0.074(7) 0.095(16) 0.051(6) -0.025(9) 0.017(5) 0.002(7)
C26B 0.061(3) 0.061(3) 0.061(3) -0.0001(10) 0.0266(15) 0.0000(10)
C44B 0.107(9) 0.031(6) 0.150(11) 0.014(5) 0.101(8) -0.001(5)

loop_
_atom_type_symbol
_atom_type_description
_atom_type_scat_dispersion_real
_atom_type_scat_dispersion_imag
_atom_type_scat_source
C C 0.0033 0.0016 'International Tables Vol C Tables 4.2.6.8 and 6.1.1.4'
H H 0.0000 0.0000 'International Tables Vol C Tables 4.2.6.8 and 6.1.1.4'
B B 0.0013 0.0007 'International Tables Vol C Tables 4.2.6.8 and 6.1.1.4'
Cl Cl 0.1484 0.1585 'International Tables Vol C Tables 4.2.6.8 and 6.1.1.4'
Mn Mn 0.3368 0.7283 'International Tables Vol C Tables 4.2.6.8 and 6.1.1.4'
N N 0.0061 0.0033 'International Tables Vol C Tables 4.2.6.8 and 6.1.1.4'
O O 0.0106 0.0060 'International Tables Vol C Tables 4.2.6.8 and 6.1.1.4'

loop_
_geom_angle_atom_site_label_1
_geom_angle_atom_site_label_2
_geom_angle_atom_site_label_3
_geom_angle
_geom_angle_site_symmetry_1
_geom_angle_site_symmetry_3
_geom_angle_publ_flag
O2 Mn1 N1 93.01(10) . . y
O2 Mn1 N3 93.74(10) . . y
O2 Mn1 N4 86.74(10) . . y
O2 Mn1 N2 86.85(10) . . y
O1 Mn1 O2 177.76(10) . . y
O1 Mn1 N1 84.79(10) . . y
O1 Mn1 N3 88.49(9) . . y
O1 Mn1 N4 92.67(10) . . y
O1 Mn1 N2 93.21(10) . . y
N1 Mn1 N2 81.05(11) . . y
N3 Mn1 N1 164.19(11) . . y
N3 Mn1 N4 108.74(10) . . y
N3 Mn1 N2 85.06(11) . . y
N4 Mn1 N1 85.90(11) . . y
N4 Mn1 N2 165.13(11) . . y
C22 O2 Mn1 125.69(19) . . ?
C12 O1 Mn1 127.66(19) . . ?
Mn1 N1 H1 102(2) . . ?
C1 N1 Mn1 107.4(2) . . ?
C1 N1 H1 108(2) . . ?
C13 N1 Mn1 116.7(2) . . ?
C13 N1 C1 111.8(3) . . ?
C13 N1 H1 110(2) . . ?
C6 N3 Mn1 124.0(2) . . ?
C6 N3 C5 117.0(3) . . ?
C5 N3 Mn1 118.2(2) . . ?
C15 N4 Mn1 118.3(2) . . ?
C16 N4 Mn1 123.3(2) . . ?
C16 N4 C15 118.0(3) . . ?
Mn1 N2 H2 104(3) . . ?
C3 N2 Mn1 117.0(2) . . ?
C3 N2 H2 109(3) . . ?
C2 N2 Mn1 107.2(2) . . ?
C2 N2 C3 111.7(3) . . ?
C2 N2 H2 106(3) . . ?
C8 C7 C6 117.6(3) . . ?
C12 C7 C8 119.5(3) . . ?
C12 C7 C6 122.3(3) . . ?
C22 C17 C18 119.3(3) . . ?
C22 C17 C16 121.5(3) . . ?
C18 C17 C16 118.9(3) . . ?
O2 C22 C17 123.3(3) . . ?
O2 C22 C21 118.2(3) . . ?
C21 C22 C17 118.5(3) . . ?
C8 C9 Cl1 119.6(3) . . ?
C8 C9 C10 121.2(3) . . ?
C10 C9 Cl1 119.2(3) . . ?
C30A C31A H31A 119.6 . . ?
C30A C31A C32A 120.7(12) . . ?
C32A C31A H31A 119.6 . . ?
C7 C8 H8 120.0 . . ?
C9 C8 C7 120.0(3) . . ?
C9 C8 H8 120.0 . . ?
O1 C12 C7 123.0(3) . . ?
O1 C12 C11 118.5(3) . . ?
C11 C12 C7 118.4(3) . . ?
C9 C10 H10 120.5 . . ?
C11 C10 C9 119.0(3) . . ?
C11 C10 H10 120.5 . . ?
C31A C30A H30A 117.3 . . ?
C31A C30A C29 125.5(16) . . ?
C29 C30A H30A 117.3 . . ?
C12 C11 H11 119.1 . . ?
C10 C11 C12 121.9(3) . . ?
C10 C11 H11 119.1 . . ?
N3 C6 C7 124.8(3) . . ?
N3 C6 H6 117.2(18) . . ?
C7 C6 H6 117.5(18) . . ?
C31A C32A H32A 120.8 . . ?
C33A C32A C31A 118.3(9) . . ?
C33A C32A H32A 120.8 . . ?
N3 C5 H5A 109.7 . . ?
N3 C5 H5B 109.7 . . ?
N3 C5 C4 109.7(3) . . ?
H5A C5 H5B 108.2 . . ?
C4 C5 H5A 109.7 . . ?
C4 C5 H5B 109.7 . . ?
C30A C29 B1A 125.4(12) . . ?
C34A C29 C30A 111.2(11) . . ?
C34A C29 B1A 123.0(9) . . ?
C30B C29 B1B 124(2) . . ?
C30B C29 C34B 119(2) . . ?
C34B C29 B1B 117.1(16) . . ?
C29 C34A H34A 118.1 . . ?
C33A C34A C29 123.8(12) . . ?
C33A C34A H34A 118.1 . . ?
C40A C35A B1A 117.7(13) . . ?
C36A C35A C40A 116.6(11) . . ?
C36A C35A B1A 125.7(13) . . ?
C5 C4 H4A 108.4 . . ?
C5 C4 H4B 108.4 . . ?
C5 C4 C3 115.4(3) . . ?
H4A C4 H4B 107.5 . . ?
C3 C4 H4A 108.4 . . ?
C3 C4 H4B 108.4 . . ?
C35A C40A H40A 120.2 . . ?
C39A C40A C35A 119.7(14) . . ?
C39A C40A H40A 120.2 . . ?
C17 C18 H18 119.8 . . ?
C19 C18 C17 120.4(3) . . ?
C19 C18 H18 119.8 . . ?
H14A C14 H14B 107.3 . . ?
C15 C14 H14A 108.2 . . ?
C15 C14 H14B 108.2 . . ?
C13 C14 H14A 108.2 . . ?
C13 C14 H14B 108.2 . . ?
C13 C14 C15 116.5(3) . . ?
C22 C21 H21 119.5 . . ?
C20 C21 C22 120.9(3) . . ?
C20 C21 H21 119.5 . . ?
C32A C33A C34A 120.4(11) . . ?
C32A C33A H33A 119.8 . . ?
C34A C33A H33A 119.8 . . ?
N2 C3 C4 113.2(3) . . ?
N2 C3 H3A 108.9 . . ?
N2 C3 H3B 108.9 . . ?
C4 C3 H3A 108.9 . . ?
C4 C3 H3B 108.9 . . ?
H3A C3 H3B 107.7 . . ?
N4 C15 C14 110.0(3) . . ?
N4 C15 H15A 109.7 . . ?
N4 C15 H15B 109.7 . . ?
C14 C15 H15A 109.7 . . ?
C14 C15 H15B 109.7 . . ?
H15A C15 H15B 108.2 . . ?
C18 C19 Cl2 119.9(3) . . ?
C18 C19 C20 120.8(3) . . ?
C20 C19 Cl2 119.3(3) . . ?
N2 C2 H2A 109.8 . . ?
N2 C2 H2B 109.8 . . ?
N2 C2 C1 109.5(3) . . ?
H2A C2 H2B 108.2 . . ?
C1 C2 H2A 109.8 . . ?
C1 C2 H2B 109.8 . . ?
N4 C16 C17 124.1(3) . . ?
N4 C16 H16 119.1(19) . . ?
C17 C16 H16 116.7(19) . . ?
C23A C24A H24A 117.9 . . ?
C25A C24A H24A 117.9 . . ?
C25A C24A C23A 124.1(10) . . ?
N1 C1 C2 109.5(3) . . ?
N1 C1 H1A 109.8 . . ?
N1 C1 H1B 109.8 . . ?
C2 C1 H1A 109.8 . . ?
C2 C1 H1B 109.8 . . ?
H1A C1 H1B 108.2 . . ?
C21 C20 C19 120.0(3) . . ?
C21 C20 H20 120.0 . . ?
C19 C20 H20 120.0 . . ?
N1 C13 C14 113.7(3) . . ?
N1 C13 H13A 108.8 . . ?
N1 C13 H13B 108.8 . . ?
C14 C13 H13A 108.8 . . ?
C14 C13 H13B 108.8 . . ?
H13A C13 H13B 107.7 . . ?
C36A C37A H37A 120.0 . . ?
C38A C37A H37A 120.0 . . ?
C38A C37A C36A 119.9(9) . . ?
C35A C36A H36A 118.8 . . ?
C37A C36A C35A 122.5(11) . . ?
C37A C36A H36A 118.8 . . ?
C24A C23A B1A 124.1(12) . . ?
C28A C23A C24A 112.7(10) . . ?
C28A C23A B1A 122.2(11) . . ?
C24A C25A H25A 120.8 . . ?
C26A C25A C24A 118.5(10) . . ?
C26A C25A H25A 120.8 . . ?
C40A C39A H39A 118.5 . . ?
C40A C39A C38A 123.1(12) . . ?
C38A C39A H39A 118.5 . . ?
C37A C38A C39A 118.0(9) . . ?
C37A C38A H38A 121.0 . . ?
C39A C38A H38A 121.0 . . ?
C29 B1A C35A 111.1(11) . . ?
C29 B1A C23A 107.2(11) . . ?
C29 B1A C41A 109.4(11) . . ?
C35A B1A C23A 112.6(14) . . ?
C35A B1A C41A 105.4(11) . . ?
C41A B1A C23A 111.1(11) . . ?
C23A C28A H28A 118.7 . . ?
C27A C28A C23A 122.6(9) . . ?
C27A C28A H28A 118.7 . . ?
C25A C26A H26A 120.7 . . ?
C27A C26A C25A 118.6(9) . . ?
C27A C26A H26A 120.7 . . ?
C42A C41A B1A 122.8(8) . . ?
C42A C41A C46A 114.3(8) . . ?
C46A C41A B1A 122.8(7) . . ?
C41A C42A H42A 118.4 . . ?
C43A C42A C41A 123.2(9) . . ?
C43A C42A H42A 118.4 . . ?
C42A C43A H43A 119.9 . . ?
C42A C43A C44A 120.2(12) . . ?
C44A C43A H43A 119.9 . . ?
C43A C44A H44A 120.8 . . ?
C45A C44A C43A 118.4(8) . . ?
C45A C44A H44A 120.8 . . ?
C44A C45A H45A 119.6 . . ?
C44A C45A C46A 120.8(8) . . ?
C46A C45A H45A 119.6 . . ?
C41A C46A H46A 118.5 . . ?
C45A C46A C41A 123.0(7) . . ?
C45A C46A H46A 118.5 . . ?
C28A C27A H27A 118.4 . . ?
C26A C27A C28A 123.2(9) . . ?
C26A C27A H27A 118.4 . . ?
C29 B1B C35B 106(2) . . ?
C23B B1B C29 117(2) . . ?
C23B B1B C35B 99(3) . . ?
C41B B1B C29 111(2) . . ?
C41B B1B C35B 113(2) . . ?
C41B B1B C23B 110(2) . . ?
C30B C31B H31B 120.6 . . ?
C32B C31B H31B 120.6 . . ?
C32B C31B C30B 119(2) . . ?
C29 C30B C31B 120(3) . . ?
C29 C30B H30B 119.9 . . ?
C31B C30B H30B 119.9 . . ?
C31B C32B H32B 120.5 . . ?
C33B C32B C31B 118.9(16) . . ?
C33B C32B H32B 120.5 . . ?
C32B C33B H33B 119.5 . . ?
C32B C33B C34B 121.0(19) . . ?
C34B C33B H33B 119.5 . . ?
C29 C34B H34B 119.3 . . ?
C33B C34B C29 121(2) . . ?
C33B C34B H34B 119.3 . . ?
C40B C35B B1B 131(3) . . ?
C40B C35B C36B 109(2) . . ?
C36B C35B B1B 119(2) . . ?
C24B C23B B1B 120(3) . . ?
C24B C23B C28B 117.1(19) . . ?
C28B C23B B1B 123(2) . . ?
C42B C41B B1B 116.9(14) . . ?
C46B C41B B1B 126.1(15) . . ?
C46B C41B C42B 116.3(14) . . ?
C35B C40B H40B 115.0 . . ?
C35B C40B C39B 130(3) . . ?
C39B C40B H40B 115.0 . . ?
C35B C36B H36B 117.7 . . ?
C37B C36B C35B 125(2) . . ?
C37B C36B H36B 117.7 . . ?
C23B C24B H24B 119.1 . . ?
C25B C24B C23B 122(2) . . ?
C25B C24B H24B 119.1 . . ?
C23B C28B H28B 117.6 . . ?
C23B C28B C27B 124.8(17) . . ?
C27B C28B H28B 117.6 . . ?
C41B C42B H42B 119.3 . . ?
C43B C42B C41B 121.4(14) . . ?
C43B C42B H42B 119.3 . . ?
C41B C46B H46B 118.3 . . ?
C41B C46B C45B 123.4(16) . . ?
C45B C46B H46B 118.3 . . ?
C40B C39B H39B 122.3 . . ?
C38B C39B C40B 115(2) . . ?
C38B C39B H39B 122.3 . . ?
C36B C37B H37B 119.4 . . ?
C38B C37B C36B 121.2(18) . . ?
C38B C37B H37B 119.4 . . ?
C24B C25B H25B 118.3 . . ?
C24B C25B C26B 123.4(19) . . ?
C26B C25B H25B 118.3 . . ?
C28B C27B H27B 122.8 . . ?
C28B C27B C26B 114.5(16) . . ?
C26B C27B H27B 122.8 . . ?
C42B C43B H43B 121.5 . . ?
C42B C43B C44B 117.0(15) . . ?
C44B C43B H43B 121.5 . . ?
C46B C45B H45B 121.1 . . ?
C44B C45B C46B 118(2) . . ?
C44B C45B H45B 121.1 . . ?
C39B C38B H38B 120.3 . . ?
C37B C38B C39B 119.3(19) . . ?
C37B C38B H38B 120.3 . . ?
C25B C26B C27B 117.5(16) . . ?
C25B C26B H26B 121.2 . . ?
C27B C26B H26B 121.2 . . ?
C43B C44B H44B 118.0 . . ?
C45B C44B C43B 124.0(16) . . ?
C45B C44B H44B 118.0 . . ?

loop_
_geom_bond_atom_site_label_1
_geom_bond_atom_site_label_2
_geom_bond_distance
_geom_bond_site_symmetry_2
_geom_bond_publ_flag
Mn1 O2 1.864(2) . y
Mn1 O1 1.853(2) . y
Mn1 N1 2.168(3) . y
Mn1 N3 2.060(3) . y
Mn1 N4 2.095(3) . y
Mn1 N2 2.179(3) . y
Cl2 C19 1.743(4) . ?
Cl1 C9 1.732(3) . ?
O2 C22 1.329(4) . ?
O1 C12 1.331(3) . ?
N1 C1 1.481(4) . ?
N1 C13 1.474(4) . ?
N1 H1 0.87(3) . ?
N3 C6 1.280(4) . ?
N3 C5 1.476(4) . ?
N4 C15 1.467(4) . ?
N4 C16 1.282(4) . ?
N2 C3 1.477(4) . ?
N2 C2 1.477(4) . ?
N2 H2 0.77(3) . ?
C7 C8 1.401(4) . ?
C7 C12 1.399(4) . ?
C7 C6 1.439(4) . ?
C17 C22 1.397(4) . ?
C17 C18 1.402(4) . ?
C17 C16 1.447(4) . ?
C22 C21 1.396(4) . ?
C9 C8 1.361(4) . ?
C9 C10 1.383(5) . ?
C31A H31A 0.9300 . ?
C31A C30A 1.32(2) . ?
C31A C32A 1.382(11) . ?
C8 H8 0.9300 . ?
C12 C11 1.390(4) . ?
C10 H10 0.9300 . ?
C10 C11 1.367(4) . ?
C30A H30A 0.9300 . ?
C30A C29 1.441(18) . ?
C11 H11 0.9300 . ?
C6 H6 0.99(3) . ?
C32A H32A 0.9300 . ?
C32A C33A 1.367(11) . ?
C5 H5A 0.9700 . ?
C5 H5B 0.9700 . ?
C5 C4 1.509(5) . ?
C29 C34A 1.404(17) . ?
C29 B1A 1.64(2) . ?
C29 B1B 1.64(4) . ?
C29 C30B 1.31(3) . ?
C29 C34B 1.42(3) . ?
C34A H34A 0.9300 . ?
C34A C33A 1.394(13) . ?
C35A C40A 1.43(2) . ?
C35A C36A 1.392(15) . ?
C35A B1A 1.644(15) . ?
C4 H4A 0.9700 . ?
C4 H4B 0.9700 . ?
C4 C3 1.510(5) . ?
C40A H40A 0.9300 . ?
C40A C39A 1.362(17) . ?
C18 H18 0.9300 . ?
C18 C19 1.356(5) . ?
C14 H14A 0.9700 . ?
C14 H14B 0.9700 . ?
C14 C15 1.515(5) . ?
C14 C13 1.510(5) . ?
C21 H21 0.9300 . ?
C21 C20 1.366(5) . ?
C33A H33A 0.9300 . ?
C3 H3A 0.9700 . ?
C3 H3B 0.9700 . ?
C15 H15A 0.9700 . ?
C15 H15B 0.9700 . ?
C19 C20 1.373(5) . ?
C2 H2A 0.9700 . ?
C2 H2B 0.9700 . ?
C2 C1 1.498(5) . ?
C16 H16 0.97(3) . ?
C24A H24A 0.9300 . ?
C24A C23A 1.420(15) . ?
C24A C25A 1.409(15) . ?
C1 H1A 0.9700 . ?
C1 H1B 0.9700 . ?
C20 H20 0.9300 . ?
C13 H13A 0.9700 . ?
C13 H13B 0.9700 . ?
C37A H37A 0.9300 . ?
C37A C36A 1.388(11) . ?
C37A C38A 1.388(12) . ?
C36A H36A 0.9300 . ?
C23A B1A 1.652(19) . ?
C23A C28A 1.398(15) . ?
C25A H25A 0.9300 . ?
C25A C26A 1.368(11) . ?
C39A H39A 0.9300 . ?
C39A C38A 1.386(15) . ?
C38A H38A 0.9300 . ?
B1A C41A 1.65(2) . ?
C28A H28A 0.9300 . ?
C28A C27A 1.363(13) . ?
C26A H26A 0.9300 . ?
C26A C27A 1.346(12) . ?
C41A C42A 1.398(10) . ?
C41A C46A 1.399(10) . ?
C42A H42A 0.9300 . ?
C42A C43A 1.388(11) . ?
C43A H43A 0.9300 . ?
C43A C44A 1.39(2) . ?
C44A H44A 0.9300 . ?
C44A C45A 1.365(14) . ?
C45A H45A 0.9300 . ?
C45A C46A 1.391(8) . ?
C46A H46A 0.9300 . ?
C27A H27A 0.9300 . ?
B1B C35B 1.64(3) . ?
B1B C23B 1.64(4) . ?
B1B C41B 1.61(4) . ?
C31B H31B 0.9300 . ?
C31B C30B 1.50(4) . ?
C31B C32B 1.376(19) . ?
C30B H30B 0.9300 . ?
C32B H32B 0.9300 . ?
C32B C33B 1.371(19) . ?
C33B H33B 0.9300 . ?
C33B C34B 1.37(3) . ?
C34B H34B 0.9300 . ?
C35B C40B 1.34(5) . ?
C35B C36B 1.39(3) . ?
C23B C24B 1.34(3) . ?
C23B C28B 1.38(3) . ?
C41B C42B 1.433(19) . ?
C41B C46B 1.347(19) . ?
C40B H40B 0.9300 . ?
C40B C39B 1.41(3) . ?
C36B H36B 0.9300 . ?
C36B C37B 1.37(2) . ?
C24B H24B 0.9300 . ?
C24B C25B 1.33(3) . ?
C28B H28B 0.9300 . ?
C28B C27B 1.41(2) . ?
C42B H42B 0.9300 . ?
C42B C43B 1.390(15) . ?
C46B H46B 0.9300 . ?
C46B C45B 1.431(19) . ?
C39B H39B 0.9300 . ?
C39B C38B 1.35(3) . ?
C37B H37B 0.9300 . ?
C37B C38B 1.34(2) . ?
C25B H25B 0.9300 . ?
C25B C26B 1.39(2) . ?
C27B H27B 0.9300 . ?
C27B C26B 1.44(2) . ?
C43B H43B 0.9300 . ?
C43B C44B 1.41(3) . ?
C45B H45B 0.9300 . ?
C45B C44B 1.30(4) . ?
C38B H38B 0.9300 . ?
C26B H26B 0.9300 . ?
C44B H44B 0.9300 . ?

loop_
_geom_torsion_atom_site_label_1
_geom_torsion_atom_site_label_2
_geom_torsion_atom_site_label_3
_geom_torsion_atom_site_label_4
_geom_torsion
_geom_torsion_site_symmetry_1
_geom_torsion_site_symmetry_2
_geom_torsion_site_symmetry_3
_geom_torsion_site_symmetry_4
_geom_torsion_publ_flag
Mn1 O2 C22 C17 -33.6(4) . . . . ?
Mn1 O2 C22 C21 147.3(2) . . . . ?
Mn1 O1 C12 C7 -27.8(4) . . . . ?
Mn1 O1 C12 C11 156.4(2) . . . . ?
Mn1 N1 C1 C2 -41.9(3) . . . . ?
Mn1 N1 C13 C14 58.3(3) . . . . ?
Mn1 N3 C6 C7 5.6(5) . . . . ?
Mn1 N3 C5 C4 -69.3(3) . . . . ?
Mn1 N4 C15 C14 -66.4(3) . . . . ?
Mn1 N4 C16 C17 4.1(5) . . . . ?
Mn1 N2 C3 C4 58.4(3) . . . . ?
Mn1 N2 C2 C1 -41.6(3) . . . . ?
Cl2 C19 C20 C21 -178.9(3) . . . . ?
Cl1 C9 C8 C7 180.0(3) . . . . ?
Cl1 C9 C10 C11 -178.4(3) . . . . ?
O2 C22 C21 C20 179.6(3) . . . . ?
O1 C12 C11 C10 175.0(3) . . . . ?
N1 Mn1 O2 C22 127.7(2) . . . . ?
N1 Mn1 O1 C12 -159.9(3) . . . . ?
N3 Mn1 O2 C22 -66.6(2) . . . . ?
N3 Mn1 O1 C12 34.4(2) . . . . ?
N3 C5 C4 C3 67.5(4) . . . . ?
N4 Mn1 O2 C22 41.9(2) . . . . ?
N4 Mn1 O1 C12 -74.3(2) . . . . ?
N2 Mn1 O2 C22 -151.5(3) . . . . ?
N2 Mn1 O1 C12 119.4(2) . . . . ?
N2 C2 C1 N1 57.4(4) . . . . ?
C7 C12 C11 C10 -1.0(5) . . . . ?
C17 C22 C21 C20 0.5(5) . . . . ?
C17 C18 C19 Cl2 180.0(3) . . . . ?
C17 C18 C19 C20 1.5(5) . . . . ?
C22 C17 C18 C19 -1.6(5) . . . . ?
C22 C17 C16 N4 18.8(5) . . . . ?
C22 C21 C20 C19 -0.6(5) . . . . ?
C9 C10 C11 C12 -0.8(5) . . . . ?
C31A C30A C29 C34A 1(3) . . . . ?
C31A C30A C29 B1A 175(2) . . . . ?
C31A C32A C33A C34A -0.1(17) . . . . ?
C8 C7 C12 O1 -173.3(3) . . . . ?
C8 C7 C12 C11 2.5(5) . . . . ?
C8 C7 C6 N3 -176.6(3) . . . . ?
C8 C9 C10 C11 1.0(5) . . . . ?
C12 C7 C8 C9 -2.3(5) . . . . ?
C12 C7 C6 N3 12.6(5) . . . . ?
C10 C9 C8 C7 0.5(5) . . . . ?
C30A C31A C32A C33A -2(2) . . . . ?
C30A C29 C34A C33A -3(2) . . . . ?
C30A C29 B1A C35A -136.6(17) . . . . ?
C30A C29 B1A C23A 99.9(19) . . . . ?
C30A C29 B1A C41A -20.6(18) . . . . ?
C6 N3 C5 C4 100.9(3) . . . . ?
C6 C7 C8 C9 -173.4(3) . . . . ?
C6 C7 C12 O1 -2.6(5) . . . . ?
C6 C7 C12 C11 173.2(3) . . . . ?
C32A C31A C30A C29 1(4) . . . . ?
C5 N3 C6 C7 -164.0(3) . . . . ?
C5 C4 C3 N2 -64.1(4) . . . . ?
C29 C34A C33A C32A 3(2) . . . . ?
C29 B1A C41A C42A 68.3(11) . . . . ?
C29 B1A C41A C46A -115.4(9) . . . . ?
C29 B1B C35B C40B -163(4) . . . . ?
C29 B1B C35B C36B 34(3) . . . . ?
C29 B1B C23B C24B 32(4) . . . . ?
C29 B1B C23B C28B -146(2) . . . . ?
C29 B1B C41B C42B 72.6(19) . . . . ?
C29 B1B C41B C46B -97.1(19) . . . . ?
C34A C29 B1A C35A 36.2(17) . . . . ?
C34A C29 B1A C23A -87.2(15) . . . . ?
C34A C29 B1A C41A 152.2(12) . . . . ?
C35A C40A C39A C38A -4(3) . . . . ?
C35A B1A C41A C42A -172.1(9) . . . . ?
C35A B1A C41A C46A 4.2(15) . . . . ?
C40A C35A C36A C37A -5(2) . . . . ?
C40A C35A B1A C29 -149.7(17) . . . . ?
C40A C35A B1A C23A -29(2) . . . . ?
C40A C35A B1A C41A 91.8(18) . . . . ?
C40A C39A C38A C37A 1(2) . . . . ?
C18 C17 C22 O2 -178.5(3) . . . . ?
C18 C17 C22 C21 0.6(5) . . . . ?
C18 C17 C16 N4 -168.0(3) . . . . ?
C18 C19 C20 C21 -0.5(6) . . . . ?
C3 N2 C2 C1 -171.0(3) . . . . ?
C15 N4 C16 C17 -168.0(3) . . . . ?
C15 C14 C13 N1 -64.3(4) . . . . ?
C2 N2 C3 C4 -177.6(3) . . . . ?
C16 N4 C15 C14 106.1(4) . . . . ?
C16 C17 C22 O2 -5.3(5) . . . . ?
C16 C17 C22 C21 173.8(3) . . . . ?
C16 C17 C18 C19 -175.0(3) . . . . ?
C24A C23A B1A C29 49.6(19) . . . . ?
C24A C23A B1A C35A -73(2) . . . . ?
C24A C23A B1A C41A 169.1(13) . . . . ?
C24A C23A C28A C27A -1(2) . . . . ?
C24A C25A C26A C27A 2.4(18) . . . . ?
C1 N1 C13 C14 -177.5(3) . . . . ?
C13 N1 C1 C2 -171.1(3) . . . . ?
C13 C14 C15 N4 66.4(4) . . . . ?
C36A C35A C40A C39A 6(3) . . . . ?
C36A C35A B1A C29 28(2) . . . . ?
C36A C35A B1A C23A 148.1(16) . . . . ?
C36A C35A B1A C41A -90.6(17) . . . . ?
C36A C37A C38A C39A 0.4(16) . . . . ?
C23A C24A C25A C26A 2(2) . . . . ?
C23A B1A C41A C42A -49.9(16) . . . . ?
C23A B1A C41A C46A 126.4(10) . . . . ?
C23A C28A C27A C26A 6(2) . . . . ?
C25A C24A C23A B1A 166.2(15) . . . . ?
C25A C24A C23A C28A -2(2) . . . . ?
C25A C26A C27A C28A -6.1(18) . . . . ?
C38A C37A C36A C35A 1.8(18) . . . . ?
B1A C29 C34A C33A -176.8(13) . . . . ?
B1A C35A C40A C39A -176.7(17) . . . . ?
B1A C35A C36A C37A 177.8(14) . . . . ?
B1A C23A C28A C27A -170.1(13) . . . . ?
B1A C41A C42A C43A 179.6(11) . . . . ?
B1A C41A C46A C45A -178.1(10) . . . . ?
C28A C23A B1A C29 -142.8(13) . . . . ?
C28A C23A B1A C35A 94.6(18) . . . . ?
C28A C23A B1A C41A -23(2) . . . . ?
C41A C42A C43A C44A -3.4(15) . . . . ?
C42A C41A C46A C45A -1.6(9) . . . . ?
C42A C43A C44A C45A 1.9(15) . . . . ?
C43A C44A C45A C46A -0.4(11) . . . . ?
C44A C45A C46A C41A 0.3(9) . . . . ?
C46A C41A C42A C43A 3.1(11) . . . . ?
B1B C29 C30B C31B -174(3) . . . . ?
B1B C29 C34B C33B -177(3) . . . . ?
B1B C35B C40B C39B -173(4) . . . . ?
B1B C35B C36B C37B 175(3) . . . . ?
B1B C23B C24B C25B -170(3) . . . . ?
B1B C23B C28B C27B 177(2) . . . . ?
B1B C41B C42B C43B -170.9(17) . . . . ?
B1B C41B C46B C45B 168(2) . . . . ?
C31B C32B C33B C34B 2(3) . . . . ?
C30B C29 B1B C35B -137(3) . . . . ?
C30B C29 B1B C23B 114(4) . . . . ?
C30B C29 B1B C41B -13(3) . . . . ?
C30B C29 C34B C33B 10(5) . . . . ?
C30B C31B C32B C33B 5(4) . . . . ?
C32B C31B C30B C29 -5(6) . . . . ?
C32B C33B C34B C29 -11(5) . . . . ?
C34B C29 B1B C35B 52(3) . . . . ?
C34B C29 B1B C23B -58(3) . . . . ?
C34B C29 B1B C41B 175(2) . . . . ?
C34B C29 C30B C31B -3(6) . . . . ?
C35B B1B C23B C24B -81(3) . . . . ?
C35B B1B C23B C28B 101(3) . . . . ?
C35B B1B C41B C42B -168.0(18) . . . . ?
C35B B1B C41B C46B 22(3) . . . . ?
C35B C40B C39B C38B 4(6) . . . . ?
C35B C36B C37B C38B -4(4) . . . . ?
C23B B1B C35B C40B -41(5) . . . . ?
C23B B1B C35B C36B 157(3) . . . . ?
C23B B1B C41B C42B -59(3) . . . . ?
C23B B1B C41B C46B 132(2) . . . . ?
C23B C24B C25B C26B -8(5) . . . . ?
C23B C28B C27B C26B -7(3) . . . . ?
C41B B1B C35B C40B 75(5) . . . . ?
C41B B1B C35B C36B -87(3) . . . . ?
C41B B1B C23B C24B 160(3) . . . . ?
C41B B1B C23B C28B -18(4) . . . . ?
C41B C42B C43B C44B 0.5(18) . . . . ?
C41B C46B C45B C44B 3(3) . . . . ?
C40B C35B C36B C37B 9(4) . . . . ?
C40B C39B C38B C37B 3(4) . . . . ?
C36B C35B C40B C39B -9(6) . . . . ?
C36B C37B C38B C39B -3(3) . . . . ?
C24B C23B C28B C27B -1(4) . . . . ?
C24B C25B C26B C27B -1(3) . . . . ?
C28B C23B C24B C25B 9(5) . . . . ?
C28B C27B C26B C25B 7(2) . . . . ?
C42B C41B C46B C45B -1.3(19) . . . . ?
C42B C43B C44B C45B 1(3) . . . . ?
C46B C41B C42B C43B -0.2(17) . . . . ?
C46B C45B C44B C43B -2(3) . . . . ?
